data_4327632
loop_
_publ_author_name
'Jason A. Halfen'
'Joseph M. Uhan'
'Derek C. Fox'
'Mark P. Mehn'
'Lawrence Que'

_publ_section_title
;
 Copper(II) Complexes of Pyridyl-Appended Diazacycloalkanes: Synthesis,
 Characterization, and Application to Catalytic Olefin Aziridination
;
_journal_name_full 'Inorganic Chemistry'
_journal_page_first 4913
_journal_page_last 4920
_journal_paper_doi 10.1021/ic000664+
_journal_volume 39
_journal_year 2000
_chemical_formula_sum 'C18 H24 Cl2 Cu N4 O8'
_chemical_formula_weight 558.85
_chemical_name_common 3
_chemical_name_systematic
; 
 ? 
;
_space_group_IT_number 61
_symmetry_cell_setting orthorhombic
_symmetry_space_group_name_Hall '-P 2ac 2ab'
_symmetry_space_group_name_H-M 'P b c a'
_atom_sites_solution_hydrogens geom
_atom_sites_solution_primary direct
_atom_sites_solution_secondary difmap
_audit_creation_method SHELXL-97
_cell_angle_alpha 90.00
_cell_angle_beta 90.00
_cell_angle_gamma 90.00
_cell_formula_units_Z 8
_cell_length_a 14.143(3)
_cell_length_b 17.302(2)
_cell_length_c 17.970(2)
_cell_measurement_reflns_used 25
_cell_measurement_temperature 293(2)
_cell_measurement_theta_max 15.79
_cell_measurement_theta_min 7.14
_cell_volume 4397.3(12)
_computing_cell_refinement 'Bruker XSCANS'
_computing_data_collection 'Bruker XSCANS'
_computing_data_reduction 'Bruker SHELXTL'
_computing_molecular_graphics 'Bruker SHELXTL'
_computing_publication_material 'Bruker SHELXTL'
_computing_structure_refinement 'SHELXL-97 (Sheldrick, 1997)'
_computing_structure_solution 'SHELXS-97 (Sheldrick, 1990)'
_diffrn_ambient_temperature 293(2)
_diffrn_measured_fraction_theta_full 0.997
_diffrn_measured_fraction_theta_max 0.997
_diffrn_measurement_device_type 'Nonius CAD4'
_diffrn_measurement_method 'omega 2-theta scans'
_diffrn_radiation_monochromator graphite
_diffrn_radiation_source 'fine-focus sealed tube'
_diffrn_radiation_type MoK\a
_diffrn_radiation_wavelength 0.71073
_diffrn_reflns_av_R_equivalents 0.0000
_diffrn_reflns_av_sigmaI/netI 0.1027
_diffrn_reflns_limit_h_max 16
_diffrn_reflns_limit_h_min 0
_diffrn_reflns_limit_k_max 20
_diffrn_reflns_limit_k_min 0
_diffrn_reflns_limit_l_max 21
_diffrn_reflns_limit_l_min 0
_diffrn_reflns_number 3836
_diffrn_reflns_theta_full 24.94
_diffrn_reflns_theta_max 24.94
_diffrn_reflns_theta_min 2.18
_diffrn_standards_decay_% 0
_diffrn_standards_interval_time '5400 seconds'
_diffrn_standards_number 2
_exptl_absorpt_coefficient_mu 1.291
_exptl_absorpt_correction_T_max 1.0000
_exptl_absorpt_correction_T_min 0.7882
_exptl_absorpt_correction_type 'psi-scan corrections'
_exptl_crystal_colour purple
_exptl_crystal_density_diffrn 1.688
_exptl_crystal_description plate
_exptl_crystal_F_000 2296
_exptl_crystal_size_max 0.50
_exptl_crystal_size_mid 0.38
_exptl_crystal_size_min 0.08
_refine_diff_density_max 0.619
_refine_diff_density_min -1.063
_refine_diff_density_rms 0.108
_refine_ls_extinction_method none
_refine_ls_goodness_of_fit_ref 0.988
_refine_ls_hydrogen_treatment mixed
_refine_ls_matrix_type full
_refine_ls_number_parameters 298
_refine_ls_number_reflns 3836
_refine_ls_number_restraints 0
_refine_ls_restrained_S_all 0.988
_refine_ls_R_factor_all 0.1393
_refine_ls_R_factor_gt 0.0635
_refine_ls_shift/su_max 0.000
_refine_ls_shift/su_mean 0.000
_refine_ls_structure_factor_coef Fsqd
_refine_ls_weighting_details 'calc w=1/[\s^2^(Fo^2^)+(0.0933P)^2^+0.0000P] where P=(Fo^2^+2Fc^2^)/3'
_refine_ls_weighting_scheme calc
_refine_ls_wR_factor_gt 0.1502
_refine_ls_wR_factor_ref 0.1821
_reflns_number_gt 2234
_reflns_number_total 3836
_reflns_threshold_expression >2sigma(I)
_cod_data_source_file ic0006642B_3.cif
_cod_data_source_block 3
_cod_database_code 4327632

loop_
_symmetry_equiv_pos_as_xyz
'x, y, z'
'-x+1/2, -y, z+1/2'
'-x, y+1/2, -z+1/2'
'x+1/2, -y+1/2, -z'
'-x, -y, -z'
'x-1/2, y, -z-1/2'
'x, -y-1/2, z-1/2'
'-x-1/2, y-1/2, z'

loop_
_atom_site_label
_atom_site_type_symbol
_atom_site_fract_x
_atom_site_fract_y
_atom_site_fract_z
_atom_site_U_iso_or_equiv
_atom_site_adp_type
_atom_site_occupancy
_atom_site_symmetry_multiplicity
_atom_site_calc_flag
_atom_site_refinement_flags
Cu1 Cu 0.21143(5) 0.38086(4) 0.12396(4) 0.0310(2) Uani 1 1 d .
N1 N 0.3112(4) 0.4417(3) 0.0711(3) 0.0331(13) Uani 1 1 d .
N2 N 0.3123(4) 0.3245(3) 0.1800(3) 0.0329(13) Uani 1 1 d .
N3 N 0.1247(4) 0.4648(3) 0.0942(3) 0.0298(12) Uani 1 1 d .
N4 N 0.1275(4) 0.2971(3) 0.1563(3) 0.0295(12) Uani 1 1 d .
C1 C 0.3774(5) 0.3911(4) 0.0270(4) 0.0449(19) Uani 1 1 d .
H1A H 0.3430 0.3706 -0.0154 0.054 Uiso 1 1 calc R
H1B H 0.4280 0.4232 0.0077 0.054 Uiso 1 1 calc R
C2 C 0.4212(6) 0.3245(5) 0.0680(4) 0.060(2) Uani 1 1 d .
H2A H 0.4760 0.3445 0.0941 0.072 Uiso 1 1 calc R
H2B H 0.4445 0.2886 0.0309 0.072 Uiso 1 1 calc R
C3 C 0.3648(6) 0.2783(4) 0.1233(4) 0.051(2) Uani 1 1 d .
H3A H 0.3196 0.2468 0.0963 0.062 Uiso 1 1 calc R
H3B H 0.4074 0.2435 0.1491 0.062 Uiso 1 1 calc R
C4 C 0.3741(5) 0.3769(4) 0.2240(4) 0.0427(17) Uani 1 1 d .
H4A H 0.4254 0.3462 0.2444 0.051 Uiso 1 1 calc R
H4B H 0.3375 0.3961 0.2658 0.051 Uiso 1 1 calc R
C5 C 0.4172(6) 0.4457(5) 0.1850(4) 0.057(2) Uani 1 1 d .
H5A H 0.4742 0.4281 0.1602 0.069 Uiso 1 1 calc R
H5B H 0.4365 0.4823 0.2229 0.069 Uiso 1 1 calc R
C6 C 0.3589(5) 0.4893(4) 0.1283(4) 0.0470(19) Uani 1 1 d .
H6A H 0.3112 0.5187 0.1547 0.056 Uiso 1 1 calc R
H6B H 0.3999 0.5259 0.1033 0.056 Uiso 1 1 calc R
C7 C 0.2598(5) 0.4918(4) 0.0175(4) 0.0379(17) Uani 1 1 d .
H7A H 0.2502 0.4640 -0.0287 0.045 Uiso 1 1 calc R
H7B H 0.2974 0.5374 0.0068 0.045 Uiso 1 1 calc R
C8 C 0.1656(5) 0.5160(4) 0.0488(3) 0.0314(15) Uani 1 1 d .
C9 C 0.1210(5) 0.5846(4) 0.0296(4) 0.0408(17) Uani 1 1 d .
H9A H 0.1512 0.6201 -0.0011 0.049 Uiso 1 1 calc R
C10 C 0.0319(5) 0.5997(4) 0.0564(4) 0.0435(18) Uani 1 1 d .
H10A H 0.0006 0.6450 0.0434 0.052 Uiso 1 1 calc R
C11 C -0.0103(5) 0.5466(4) 0.1032(4) 0.0447(19) Uani 1 1 d .
H11A H -0.0707 0.5553 0.1220 0.054 Uiso 1 1 calc R
C12 C 0.0387(5) 0.4804(4) 0.1213(4) 0.0372(16) Uani 1 1 d .
H12A H 0.0109 0.4452 0.1538 0.045 Uiso 1 1 calc R
C13 C 0.2638(5) 0.2719(4) 0.2322(4) 0.0424(18) Uani 1 1 d .
H13A H 0.2569 0.2974 0.2800 0.051 Uiso 1 1 calc R
H13B H 0.3023 0.2261 0.2395 0.051 Uiso 1 1 calc R
C14 C 0.1679(4) 0.2482(3) 0.2042(4) 0.0300(15) Uani 1 1 d .
C15 C 0.1223(5) 0.1817(4) 0.2285(4) 0.0440(18) Uani 1 1 d .
H15A H 0.1519 0.1481 0.2615 0.053 Uiso 1 1 calc R
C16 C 0.0328(5) 0.1664(4) 0.2030(4) 0.049(2) Uani 1 1 d .
H16A H 0.0002 0.1230 0.2197 0.058 Uiso 1 1 calc R
C17 C -0.0078(5) 0.2157(4) 0.1528(4) 0.0420(18) Uani 1 1 d .
H17A H -0.0681 0.2056 0.1346 0.050 Uiso 1 1 calc R
C18 C 0.0398(5) 0.2792(4) 0.1296(4) 0.0369(16) Uani 1 1 d .
H18A H 0.0120 0.3115 0.0945 0.044 Uiso 1 1 calc R
Cl1 Cl 0.18171(13) 0.51611(11) 0.29913(11) 0.0468(5) Uani 1 1 d .
O1 O 0.1628(4) 0.4427(3) 0.2645(3) 0.0559(14) Uani 1 1 d .
O2 O 0.1696(5) 0.5760(3) 0.2436(3) 0.0742(18) Uani 1 1 d .
O3 O 0.1167(4) 0.5284(4) 0.3589(3) 0.0682(17) Uani 1 1 d .
O4 O 0.2762(4) 0.5177(4) 0.3271(3) 0.0776(19) Uani 1 1 d .
Cl2 Cl 0.18729(13) 0.24603(11) -0.04904(11) 0.0461(5) Uani 1 1 d .
O5 O 0.1753(4) 0.3187(3) -0.0101(3) 0.0593(15) Uani 1 1 d .
O6 O 0.2835(4) 0.2368(4) -0.0712(3) 0.0707(17) Uani 1 1 d .
O7 O 0.1627(5) 0.1856(3) 0.0012(4) 0.080(2) Uani 1 1 d .
O8 O 0.1277(5) 0.2460(4) -0.1121(3) 0.0797(19) Uani 1 1 d .

loop_
_atom_site_aniso_label
_atom_site_aniso_U_11
_atom_site_aniso_U_22
_atom_site_aniso_U_33
_atom_site_aniso_U_23
_atom_site_aniso_U_13
_atom_site_aniso_U_12
Cu1 0.0227(4) 0.0304(4) 0.0399(4) 0.0061(4) -0.0011(4) 0.0000(4)
N1 0.026(3) 0.034(3) 0.039(3) 0.003(3) 0.000(2) -0.003(2)
N2 0.024(3) 0.033(3) 0.042(3) 0.004(2) -0.011(2) -0.001(2)
N3 0.023(3) 0.033(3) 0.034(3) 0.001(2) 0.004(2) -0.001(2)
N4 0.023(3) 0.036(3) 0.029(3) -0.003(2) 0.000(2) 0.001(2)
C1 0.037(4) 0.049(4) 0.049(4) 0.005(4) 0.020(3) 0.007(3)
C2 0.050(5) 0.066(5) 0.065(5) -0.003(4) 0.014(4) 0.029(5)
C3 0.048(5) 0.046(4) 0.060(5) -0.005(4) 0.007(4) 0.017(4)
C4 0.030(4) 0.053(4) 0.045(4) 0.006(4) -0.011(3) 0.001(4)
C5 0.041(5) 0.070(5) 0.061(5) 0.010(4) -0.014(4) -0.024(4)
C6 0.043(5) 0.052(4) 0.046(5) -0.001(4) -0.004(4) -0.015(4)
C7 0.032(4) 0.040(4) 0.041(4) 0.012(3) 0.010(3) -0.006(3)
C8 0.027(4) 0.036(4) 0.031(4) -0.002(3) -0.005(3) 0.000(3)
C9 0.043(4) 0.029(3) 0.051(4) 0.006(3) 0.000(4) -0.002(3)
C10 0.034(4) 0.041(4) 0.055(5) 0.002(4) -0.012(4) 0.007(3)
C11 0.027(4) 0.049(4) 0.058(5) -0.009(4) 0.000(3) 0.010(3)
C12 0.028(4) 0.039(4) 0.045(4) -0.003(3) 0.001(3) 0.000(3)
C13 0.036(4) 0.044(4) 0.047(5) 0.011(4) -0.006(3) 0.003(3)
C14 0.029(4) 0.029(3) 0.032(4) 0.004(3) 0.003(3) 0.000(3)
C15 0.048(5) 0.032(4) 0.052(5) 0.004(3) 0.005(4) 0.003(3)
C16 0.044(5) 0.027(4) 0.075(6) 0.002(4) 0.005(4) -0.012(3)
C17 0.029(4) 0.044(4) 0.053(5) -0.004(4) 0.003(4) -0.008(3)
C18 0.034(4) 0.043(4) 0.034(4) 0.000(3) 0.003(3) 0.001(3)
Cl1 0.0322(10) 0.0569(12) 0.0513(12) -0.0133(9) -0.0041(9) -0.0028(8)
O1 0.051(3) 0.054(3) 0.063(3) -0.014(3) -0.010(3) -0.004(3)
O2 0.083(5) 0.063(4) 0.077(4) 0.018(3) 0.000(4) -0.005(3)
O3 0.045(3) 0.103(5) 0.056(4) -0.021(3) 0.001(3) -0.004(3)
O4 0.034(3) 0.113(5) 0.085(5) -0.030(4) -0.020(3) -0.004(3)
Cl2 0.0345(10) 0.0549(11) 0.0488(11) -0.0003(9) 0.0036(9) 0.0044(8)
O5 0.055(4) 0.058(3) 0.064(4) -0.010(3) 0.006(3) 0.009(3)
O6 0.037(3) 0.088(4) 0.088(5) -0.010(3) 0.018(3) 0.016(3)
O7 0.090(5) 0.059(4) 0.091(5) 0.027(3) 0.030(4) 0.010(4)
O8 0.062(4) 0.118(5) 0.059(4) -0.010(4) -0.009(3) -0.007(4)

loop_
_atom_type_symbol
_atom_type_description
_atom_type_scat_dispersion_real
_atom_type_scat_dispersion_imag
_atom_type_scat_source
C C 0.0033 0.0016 'International Tables Vol C Tables 4.2.6.8 and 6.1.1.4'
H H 0.0000 0.0000 'International Tables Vol C Tables 4.2.6.8 and 6.1.1.4'
N N 0.0061 0.0033 'International Tables Vol C Tables 4.2.6.8 and 6.1.1.4'
O O 0.0106 0.0060 'International Tables Vol C Tables 4.2.6.8 and 6.1.1.4'
Cl Cl 0.1484 0.1585 'International Tables Vol C Tables 4.2.6.8 and 6.1.1.4'
Cu Cu 0.3201 1.2651 'International Tables Vol C Tables 4.2.6.8 and 6.1.1.4'

loop_
_geom_angle_atom_site_label_1
_geom_angle_atom_site_label_2
_geom_angle_atom_site_label_3
_geom_angle
N4 Cu1 N3 104.3(2)
N4 Cu1 N2 85.5(2)
N3 Cu1 N2 159.7(2)
N4 Cu1 N1 163.0(2)
N3 Cu1 N1 85.5(2)
N2 Cu1 N1 89.6(2)
N4 Cu1 O5 81.63(19)
N3 Cu1 O5 86.16(19)
N2 Cu1 O5 113.08(19)
N1 Cu1 O5 85.35(19)
N4 Cu1 O1 82.41(18)
N3 Cu1 O1 79.20(18)
N2 Cu1 O1 84.74(19)
N1 Cu1 O1 113.37(18)
O5 Cu1 O1 154.92(16)
C6 N1 C7 110.5(5)
C6 N1 C1 113.8(5)
C7 N1 C1 107.6(5)
C6 N1 Cu1 106.5(4)
C7 N1 Cu1 105.7(4)
C1 N1 Cu1 112.4(4)
C13 N2 C4 108.1(5)
C13 N2 C3 109.6(5)
C4 N2 C3 113.4(5)
C13 N2 Cu1 106.8(4)
C4 N2 Cu1 112.9(4)
C3 N2 Cu1 105.8(4)
C8 N3 C12 118.8(6)
C8 N3 Cu1 112.6(4)
C12 N3 Cu1 127.9(5)
C14 N4 C18 118.1(5)
C14 N4 Cu1 113.6(4)
C18 N4 Cu1 127.9(4)
C2 C1 N1 116.4(6)
C1 C2 C3 120.9(6)
N2 C3 C2 115.5(6)
N2 C4 C5 118.1(6)
C4 C5 C6 119.1(6)
N1 C6 C5 116.1(6)
N1 C7 C8 110.7(5)
N3 C8 C9 121.5(6)
N3 C8 C7 115.3(5)
C9 C8 C7 123.1(6)
C10 C9 C8 119.5(6)
C9 C10 C11 118.9(7)
C12 C11 C10 118.7(7)
N3 C12 C11 122.6(7)
N2 C13 C14 112.0(5)
N4 C14 C15 121.9(6)
N4 C14 C13 115.4(5)
C15 C14 C13 122.7(6)
C16 C15 C14 118.9(7)
C17 C16 C15 119.2(6)
C18 C17 C16 120.0(7)
C17 C18 N4 121.9(6)
O4 Cl1 O3 109.5(4)
O4 Cl1 O1 110.1(4)
O3 Cl1 O1 109.7(4)
O4 Cl1 O2 109.8(4)
O3 Cl1 O2 109.6(4)
O1 Cl1 O2 108.1(3)
Cl1 O1 Cu1 132.5(3)
O8 Cl2 O7 111.3(4)
O8 Cl2 O6 110.2(4)
O7 Cl2 O6 109.2(4)
O8 Cl2 O5 108.5(4)
O7 Cl2 O5 107.6(4)
O6 Cl2 O5 110.1(4)
Cl2 O5 Cu1 139.3(3)

loop_
_geom_bond_atom_site_label_1
_geom_bond_atom_site_label_2
_geom_bond_distance
Cu1 N4 1.961(5)
Cu1 N3 1.975(5)
Cu1 N2 2.000(5)
Cu1 N1 2.001(5)
Cu1 O5 2.687(5)
Cu1 O1 2.827(5)
N1 C6 1.480(8)
N1 C7 1.485(8)
N1 C1 1.508(8)
N2 C13 1.476(8)
N2 C4 1.488(8)
N2 C3 1.492(8)
N3 C8 1.336(8)
N3 C12 1.338(8)
N4 C14 1.336(8)
N4 C18 1.365(8)
C1 C2 1.501(9)
C2 C3 1.504(10)
C4 C5 1.510(9)
C5 C6 1.511(10)
C7 C8 1.505(9)
C8 C9 1.388(9)
C9 C10 1.374(10)
C10 C11 1.381(10)
C11 C12 1.377(9)
C13 C14 1.504(9)
C14 C15 1.390(9)
C15 C16 1.371(10)
C16 C17 1.368(10)
C17 C18 1.354(9)
Cl1 O4 1.427(6)
Cl1 O3 1.429(6)
Cl1 O1 1.440(5)
Cl1 O2 1.448(6)
Cl2 O8 1.412(6)
Cl2 O7 1.424(6)
Cl2 O6 1.427(5)
Cl2 O5 1.449(5)

loop_
_geom_torsion_atom_site_label_1
_geom_torsion_atom_site_label_2
_geom_torsion_atom_site_label_3
_geom_torsion_atom_site_label_4
_geom_torsion
N4 Cu1 N1 C6 -138.4(7)
N3 Cu1 N1 C6 95.2(4)
N2 Cu1 N1 C6 -65.2(4)
O5 Cu1 N1 C6 -178.3(4)
O1 Cu1 N1 C6 18.9(5)
N4 Cu1 N1 C7 104.1(8)
N3 Cu1 N1 C7 -22.4(4)
N2 Cu1 N1 C7 177.3(4)
O5 Cu1 N1 C7 64.1(4)
O1 Cu1 N1 C7 -98.6(4)
N4 Cu1 N1 C1 -13.0(10)
N3 Cu1 N1 C1 -139.5(5)
N2 Cu1 N1 C1 60.2(4)
O5 Cu1 N1 C1 -53.0(4)
O1 Cu1 N1 C1 144.3(4)
N4 Cu1 N2 C13 -19.0(4)
N3 Cu1 N2 C13 101.4(7)
N1 Cu1 N2 C13 177.3(4)
O5 Cu1 N2 C13 -97.9(4)
O1 Cu1 N2 C13 63.8(4)
N4 Cu1 N2 C4 -137.7(4)
N3 Cu1 N2 C4 -17.3(9)
N1 Cu1 N2 C4 58.6(4)
O5 Cu1 N2 C4 143.4(4)
O1 Cu1 N2 C4 -54.9(4)
N4 Cu1 N2 C3 97.7(4)
N3 Cu1 N2 C3 -141.9(6)
N1 Cu1 N2 C3 -66.0(4)
O5 Cu1 N2 C3 18.8(4)
O1 Cu1 N2 C3 -179.5(4)
N4 Cu1 N3 C8 -159.5(4)
N2 Cu1 N3 C8 83.1(7)
N1 Cu1 N3 C8 6.5(4)
O5 Cu1 N3 C8 -79.1(4)
O1 Cu1 N3 C8 121.3(4)
N4 Cu1 N3 C12 30.2(6)
N2 Cu1 N3 C12 -87.2(8)
N1 Cu1 N3 C12 -163.8(6)
O5 Cu1 N3 C12 110.6(6)
O1 Cu1 N3 C12 -49.0(5)
N3 Cu1 N4 C14 -155.3(4)
N2 Cu1 N4 C14 6.7(5)
N1 Cu1 N4 C14 80.5(8)
O5 Cu1 N4 C14 120.8(5)
O1 Cu1 N4 C14 -78.6(4)
N3 Cu1 N4 C18 32.6(6)
N2 Cu1 N4 C18 -165.4(5)
N1 Cu1 N4 C18 -91.6(9)
O5 Cu1 N4 C18 -51.2(5)
O1 Cu1 N4 C18 109.3(5)
C6 N1 C1 C2 69.8(8)
C7 N1 C1 C2 -167.4(6)
Cu1 N1 C1 C2 -51.4(8)
N1 C1 C2 C3 39.2(11)
C13 N2 C3 C2 -177.6(6)
C4 N2 C3 C2 -56.7(8)
Cu1 N2 C3 C2 67.6(7)
C1 C2 C3 N2 -49.7(11)
C13 N2 C4 C5 -168.7(6)
C3 N2 C4 C5 69.6(8)
Cu1 N2 C4 C5 -50.8(7)
N2 C4 C5 C6 38.5(10)
C7 N1 C6 C5 -177.8(6)
C1 N1 C6 C5 -56.5(8)
Cu1 N1 C6 C5 68.0(7)
C4 C5 C6 N1 -49.2(10)
C6 N1 C7 C8 -81.3(6)
C1 N1 C7 C8 153.9(5)
Cu1 N1 C7 C8 33.5(6)
C12 N3 C8 C9 0.2(9)
Cu1 N3 C8 C9 -171.1(5)
C12 N3 C8 C7 -176.8(6)
Cu1 N3 C8 C7 11.9(7)
N1 C7 C8 N3 -31.4(8)
N1 C7 C8 C9 151.6(6)
N3 C8 C9 C10 -1.5(10)
C7 C8 C9 C10 175.3(6)
C8 C9 C10 C11 1.3(11)
C9 C10 C11 C12 0.2(11)
C8 N3 C12 C11 1.4(10)
Cu1 N3 C12 C11 171.2(5)
C10 C11 C12 N3 -1.6(11)
C4 N2 C13 C14 149.3(5)
C3 N2 C13 C14 -86.6(7)
Cu1 N2 C13 C14 27.5(6)
C18 N4 C14 C15 -1.6(10)
Cu1 N4 C14 C15 -174.5(5)
C18 N4 C14 C13 -179.2(6)
Cu1 N4 C14 C13 7.9(7)
N2 C13 C14 N4 -24.4(8)
N2 C13 C14 C15 158.0(6)
N4 C14 C15 C16 -0.7(11)
C13 C14 C15 C16 176.7(7)
C14 C15 C16 C17 2.0(11)
C15 C16 C17 C18 -0.9(11)
C16 C17 C18 N4 -1.6(11)
C14 N4 C18 C17 2.8(9)
Cu1 N4 C18 C17 174.5(5)
O4 Cl1 O1 Cu1 -78.5(5)
O3 Cl1 O1 Cu1 160.9(4)
O2 Cl1 O1 Cu1 41.5(5)
N4 Cu1 O1 Cl1 -172.7(4)
N3 Cu1 O1 Cl1 -66.5(4)
N2 Cu1 O1 Cl1 101.1(4)
N1 Cu1 O1 Cl1 13.8(5)
O5 Cu1 O1 Cl1 -121.8(4)
O8 Cl2 O5 Cu1 163.2(5)
O7 Cl2 O5 Cu1 42.7(6)
O6 Cl2 O5 Cu1 -76.1(6)
N4 Cu1 O5 Cl2 -60.6(5)
N3 Cu1 O5 Cl2 -165.7(5)
N2 Cu1 O5 Cl2 20.9(5)
N1 Cu1 O5 Cl2 108.5(5)
O1 Cu1 O5 Cl2 -111.6(5)
